data_4327413
loop_
_publ_author_name
'Jos\'e Vicente'
'Pablo Gonz\'alez-Herrero'
'Yolanda Garc\'ia-S\'anchez'
'Peter G. Jones'
'Manuel Bardaj\'i'

_publ_section_title
;
 (Fluoren-9-ylidene)methanedithiolato Complexes of Gold: Synthesis,
 Luminescence, and Charge-Transfer Adducts1
;
_journal_name_full 'Inorganic Chemistry'
_journal_page_first 7516
_journal_page_last 7531
_journal_paper_doi 10.1021/ic049132+
_journal_volume 43
_journal_year 2004
_chemical_formula_sum 'C200 H176 Au2 Cl8 N14 P4 S8'
_chemical_formula_weight 3833.44
_chemical_name_systematic
;
 ?
;
_space_group_IT_number 2
_symmetry_cell_setting triclinic
_symmetry_space_group_name_Hall '-P 1'
_symmetry_space_group_name_H-M 'P -1'
_atom_sites_solution_hydrogens geom
_atom_sites_solution_primary Patterson
_atom_sites_solution_secondary difmap
_audit_creation_method SHELXL-97
_cell_angle_alpha 72.593(4)
_cell_angle_beta 85.251(4)
_cell_angle_gamma 66.974(4)
_cell_formula_units_Z 1
_cell_length_a 16.0361(6)
_cell_length_b 17.1629(6)
_cell_length_c 18.7000(6)
_cell_measurement_reflns_used 7220
_cell_measurement_temperature 133(2)
_cell_measurement_theta_max 30.5
_cell_measurement_theta_min 2.4
_cell_volume 4516.3(3)
_computing_cell_refinement 'Bruker SAINT'
_computing_data_collection 'Bruker SMART'
_computing_data_reduction 'Bruker SAINT'
_computing_molecular_graphics 'Siemens XP'
_computing_publication_material SHELXL-97
_computing_structure_refinement 'SHELXL-97 (Sheldrick, 1997)'
_computing_structure_solution 'SHELXS-97 (Sheldrick, 1990)'
_diffrn_ambient_temperature 133(2)
_diffrn_detector_area_resol_mean 8.192
_diffrn_measured_fraction_theta_full 0.995
_diffrn_measured_fraction_theta_max 0.995
_diffrn_measurement_device_type 'Bruker SMART 1000 CCD'
_diffrn_measurement_method '\w- & \f-scan'
_diffrn_radiation_monochromator graphite
_diffrn_radiation_source 'fine-focus sealed tube'
_diffrn_radiation_type MoK\a
_diffrn_radiation_wavelength 0.71073
_diffrn_reflns_av_R_equivalents 0.0387
_diffrn_reflns_av_sigmaI/netI 0.0328
_diffrn_reflns_limit_h_max 22
_diffrn_reflns_limit_h_min -22
_diffrn_reflns_limit_k_max 24
_diffrn_reflns_limit_k_min -24
_diffrn_reflns_limit_l_max 26
_diffrn_reflns_limit_l_min -26
_diffrn_reflns_number 105159
_diffrn_reflns_theta_full 30.00
_diffrn_reflns_theta_max 30.03
_diffrn_reflns_theta_min 1.14
_exptl_absorpt_coefficient_mu 1.926
_exptl_absorpt_correction_T_max 0.7648
_exptl_absorpt_correction_T_min 0.5568
_exptl_absorpt_correction_type numerical
_exptl_absorpt_process_details XPREP
_exptl_crystal_colour black
_exptl_crystal_density_diffrn 1.409
_exptl_crystal_description rhomb
_exptl_crystal_F_000 1956
_exptl_crystal_size_max 0.40
_exptl_crystal_size_mid 0.20
_exptl_crystal_size_min 0.20
_refine_diff_density_max 1.072
_refine_diff_density_min -1.119
_refine_diff_density_rms 0.082
_refine_ls_extinction_method none
_refine_ls_goodness_of_fit_ref 1.059
_refine_ls_hydrogen_treatment riding
_refine_ls_matrix_type full
_refine_ls_number_parameters 1071
_refine_ls_number_reflns 26264
_refine_ls_number_restraints 268
_refine_ls_restrained_S_all 1.056
_refine_ls_R_factor_all 0.0348
_refine_ls_R_factor_gt 0.0271
_refine_ls_shift/su_max 0.050
_refine_ls_shift/su_mean 0.001
_refine_ls_structure_factor_coef Fsqd
_refine_ls_weighting_details 'calc w=1/[\s^2^(Fo^2^)+(0.0435P)^2^+0.4993P] where P=(Fo^2^+2Fc^2^)/3'
_refine_ls_weighting_scheme calc
_refine_ls_wR_factor_gt 0.0725
_refine_ls_wR_factor_ref 0.0754
_reflns_number_gt 22805
_reflns_number_total 26264
_reflns_threshold_expression >2sigma(I)
_cod_data_source_file ic0491322Bsi20040702_065505_5.cif
_cod_data_source_block increi
_cod_database_code 4327413

loop_
_symmetry_equiv_pos_as_xyz
'x, y, z'
'-x, -y, -z'

loop_
_atom_site_label
_atom_site_type_symbol
_atom_site_fract_x
_atom_site_fract_y
_atom_site_fract_z
_atom_site_U_iso_or_equiv
_atom_site_adp_type
_atom_site_occupancy
_atom_site_symmetry_multiplicity
_atom_site_calc_flag
_atom_site_refinement_flags
_atom_site_disorder_assembly
_atom_site_disorder_group
Au Au 0.394262(4) 0.343098(4) 0.562961(4) 0.01977(3) Uani 1 1 d . . .
S1 S 0.38756(3) 0.38951(3) 0.66914(3) 0.02486(10) Uani 1 1 d . . .
S2 S 0.24679(3) 0.44602(3) 0.56188(3) 0.02338(9) Uani 1 1 d . . .
S3 S 0.54242(3) 0.24154(3) 0.56194(3) 0.02051(9) Uani 1 1 d . . .
S4 S 0.39923(3) 0.29503(3) 0.45808(3) 0.02458(10) Uani 1 1 d . . .
C1 C 0.31651(13) 0.48175(12) 0.80124(11) 0.0236(4) Uani 1 1 d U . .
H1 H 0.3665 0.4350 0.7899 0.028 Uiso 1 1 calc R . .
C2 C 0.32011(14) 0.50448(13) 0.86673(11) 0.0247(4) Uani 1 1 d U . .
C3 C 0.24738(14) 0.57606(13) 0.88020(11) 0.0271(4) Uani 1 1 d U . .
H3 H 0.2508 0.5942 0.9228 0.032 Uiso 1 1 calc R . .
C4 C 0.16993(14) 0.62160(13) 0.83304(11) 0.0264(4) Uani 1 1 d U . .
H4 H 0.1208 0.6695 0.8438 0.032 Uiso 1 1 calc R . .
C4A C 0.16539(13) 0.59619(12) 0.77020(11) 0.0219(4) Uani 1 1 d U . .
C4B C 0.09326(12) 0.62827(12) 0.71359(11) 0.0218(4) Uani 1 1 d U . .
C5 C 0.00796(14) 0.69603(13) 0.70437(12) 0.0282(4) Uani 1 1 d U . .
H5 H -0.0114 0.7303 0.7386 0.034 Uiso 1 1 calc R . .
C6 C -0.04845(13) 0.71305(13) 0.64476(13) 0.0301(4) Uani 1 1 d U . .
H6 H -0.1072 0.7587 0.6392 0.036 Uiso 1 1 calc R . .
C7 C -0.02148(12) 0.66495(12) 0.59215(12) 0.0256(4) Uani 1 1 d U . .
C8 C 0.06532(12) 0.59745(12) 0.60173(11) 0.0232(4) Uani 1 1 d U . .
H8 H 0.0850 0.5639 0.5670 0.028 Uiso 1 1 calc R . .
C8A C 0.12302(12) 0.57901(11) 0.66144(11) 0.0202(3) Uani 1 1 d U . .
C9 C 0.21744(12) 0.51566(12) 0.68297(11) 0.0198(3) Uani 1 1 d U . .
C9A C 0.24003(12) 0.52733(12) 0.75264(10) 0.0204(3) Uani 1 1 d U . .
C10 C 0.27314(12) 0.46034(12) 0.64460(11) 0.0202(3) Uani 1 1 d U . .
C11 C 0.40097(15) 0.44767(15) 0.92248(12) 0.0302(4) Uani 1 1 d U . .
C12 C 0.39498(18) 0.48278(18) 0.98952(13) 0.0418(6) Uani 1 1 d U . .
H12A H 0.4479 0.4445 1.0236 0.050 Uiso 1 1 calc R . .
H12B H 0.3395 0.4832 1.0161 0.050 Uiso 1 1 calc R . .
H12C H 0.3937 0.5431 0.9719 0.050 Uiso 1 1 calc R . .
C13 C 0.40163(18) 0.35340(16) 0.95203(14) 0.0416(6) Uani 1 1 d U . .
H13A H 0.4530 0.3159 0.9878 0.050 Uiso 1 1 calc R . .
H13B H 0.4073 0.3288 0.9100 0.050 Uiso 1 1 calc R . .
H13C H 0.3450 0.3555 0.9771 0.050 Uiso 1 1 calc R . .
C14 C 0.49041(15) 0.44326(15) 0.88342(13) 0.0342(5) Uani 1 1 d U . .
H14A H 0.5415 0.4067 0.9197 0.041 Uiso 1 1 calc R . .
H14B H 0.4900 0.5031 0.8634 0.041 Uiso 1 1 calc R . .
H14C H 0.4966 0.4172 0.8423 0.041 Uiso 1 1 calc R . .
C15 C -0.08414(13) 0.68945(13) 0.52476(13) 0.0300(4) Uani 1 1 d U . .
C16 C -0.0639(2) 0.61224(17) 0.4945(2) 0.0670(10) Uani 1 1 d U . .
H16A H -0.0711 0.5631 0.5340 0.080 Uiso 1 1 calc R . .
H16B H -0.0014 0.5935 0.4778 0.080 Uiso 1 1 calc R . .
H16C H -0.1058 0.6298 0.4521 0.080 Uiso 1 1 calc R . .
C17 C -0.0723(2) 0.76522(18) 0.46376(16) 0.0523(7) Uani 1 1 d U . .
H17A H -0.0860 0.8157 0.4833 0.063 Uiso 1 1 calc R . .
H17B H -0.1137 0.7825 0.4210 0.063 Uiso 1 1 calc R . .
H17C H -0.0096 0.7464 0.4476 0.063 Uiso 1 1 calc R . .
C18 C -0.18342(17) 0.7203(3) 0.5461(2) 0.0723(10) Uani 1 1 d U . .
H18A H -0.1981 0.7707 0.5660 0.087 Uiso 1 1 calc R . .
H18B H -0.1934 0.6718 0.5843 0.087 Uiso 1 1 calc R . .
H18C H -0.2224 0.7383 0.5016 0.087 Uiso 1 1 calc R . .
C21 C 0.72287(12) 0.09322(11) 0.51864(11) 0.0193(3) Uani 1 1 d U . .
H21 H 0.7007 0.1200 0.5578 0.023 Uiso 1 1 calc R . .
C22 C 0.81207(12) 0.03125(11) 0.52390(11) 0.0196(3) Uani 1 1 d U . .
C23 C 0.84395(12) -0.00506(12) 0.46465(11) 0.0237(4) Uani 1 1 d U . .
H23 H 0.9052 -0.0453 0.4666 0.028 Uiso 1 1 calc R . .
C24 C 0.78794(12) 0.01640(13) 0.40251(11) 0.0236(4) Uani 1 1 d U . .
H24 H 0.8107 -0.0097 0.3631 0.028 Uiso 1 1 calc R . .
C24A C 0.69911(12) 0.07588(11) 0.39880(10) 0.0183(3) Uani 1 1 d U . .
C24B C 0.62534(12) 0.10664(11) 0.34378(10) 0.0181(3) Uani 1 1 d U . .
C25 C 0.62182(13) 0.08596(12) 0.27828(11) 0.0216(4) Uani 1 1 d U . .
H25 H 0.6745 0.0463 0.2619 0.026 Uiso 1 1 calc R . .
C26 C 0.53999(13) 0.12399(12) 0.23649(11) 0.0226(4) Uani 1 1 d U . .
H26 H 0.5376 0.1094 0.1917 0.027 Uiso 1 1 calc R . .
C27 C 0.46130(12) 0.18314(12) 0.25907(10) 0.0207(3) Uani 1 1 d U . .
C28 C 0.46596(12) 0.20358(12) 0.32501(10) 0.0195(3) Uani 1 1 d U . .
H28 H 0.4133 0.2437 0.3410 0.023 Uiso 1 1 calc R . .
C28A C 0.54669(12) 0.16604(11) 0.36789(10) 0.0173(3) Uani 1 1 d U . .
C29 C 0.56995(12) 0.17480(11) 0.43903(10) 0.0168(3) Uani 1 1 d U . .
C29A C 0.66626(11) 0.11616(11) 0.45700(10) 0.0172(3) Uani 1 1 d U . .
C30 C 0.51401(11) 0.22727(11) 0.47945(10) 0.0175(3) Uani 1 1 d U . .
C31 C 0.86993(12) 0.00318(12) 0.59512(11) 0.0233(4) Uani 1 1 d U . .
C32 C 0.88362(15) 0.08335(14) 0.60482(14) 0.0353(5) Uani 1 1 d U . .
H32A H 0.9207 0.0649 0.6506 0.042 Uiso 1 1 calc R . .
H32B H 0.8245 0.1291 0.6086 0.042 Uiso 1 1 calc R . .
H32C H 0.9144 0.1071 0.5614 0.042 Uiso 1 1 calc R . .
C33 C 0.96402(13) -0.06917(13) 0.59484(12) 0.0272(4) Uani 1 1 d U . .
H33A H 0.9977 -0.0843 0.6417 0.033 Uiso 1 1 calc R . .
H33B H 0.9971 -0.0476 0.5523 0.033 Uiso 1 1 calc R . .
H33C H 0.9573 -0.1219 0.5904 0.033 Uiso 1 1 calc R . .
C34 C 0.82110(15) -0.03417(16) 0.66258(12) 0.0353(5) Uani 1 1 d U . .
H34A H 0.8575 -0.0523 0.7087 0.042 Uiso 1 1 calc R . .
H34B H 0.8130 -0.0854 0.6562 0.042 Uiso 1 1 calc R . .
H34C H 0.7617 0.0115 0.6659 0.042 Uiso 1 1 calc R . .
C35 C 0.37096(13) 0.22770(13) 0.21312(11) 0.0245(4) Uani 1 1 d U . .
C36 C 0.29662(14) 0.20646(16) 0.26191(13) 0.0342(5) Uani 1 1 d U . .
H36A H 0.2916 0.2263 0.3066 0.041 Uiso 1 1 calc R . .
H36B H 0.3121 0.1425 0.2771 0.041 Uiso 1 1 calc R . .
H36C H 0.2386 0.2370 0.2332 0.041 Uiso 1 1 calc R . .
C37 C 0.37649(16) 0.19575(16) 0.14436(13) 0.0344(5) Uani 1 1 d U . .
H37A H 0.4236 0.2086 0.1120 0.041 Uiso 1 1 calc R . .
H37B H 0.3179 0.2263 0.1165 0.041 Uiso 1 1 calc R . .
H37C H 0.3915 0.1318 0.1604 0.041 Uiso 1 1 calc R . .
C38 C 0.34407(15) 0.32862(14) 0.18712(13) 0.0346(5) Uani 1 1 d U . .
H38A H 0.3912 0.3428 0.1557 0.042 Uiso 1 1 calc R . .
H38B H 0.3375 0.3503 0.2310 0.042 Uiso 1 1 calc R . .
H38C H 0.2864 0.3570 0.1581 0.042 Uiso 1 1 calc R . .
P1 P 0.94665(4) 0.21034(3) 0.94654(3) 0.02394(10) Uani 1 1 d . . .
P2 P 0.92796(3) 0.39197(3) 0.85602(3) 0.02199(10) Uani 1 1 d . . .
N1 N 0.92084(13) 0.31361(11) 0.92367(10) 0.0290(4) Uani 1 1 d . . .
C41 C 1.03288(15) 0.15540(13) 1.02056(11) 0.0274(4) Uani 1 1 d U . .
C42 C 1.02279(17) 0.09841(16) 1.08837(12) 0.0373(5) Uani 1 1 d U . .
H42 H 0.9679 0.0889 1.0976 0.045 Uiso 1 1 calc R . .
C43 C 1.0928(2) 0.05554(19) 1.14224(14) 0.0482(6) Uani 1 1 d U . .
H43 H 1.0857 0.0168 1.1885 0.058 Uiso 1 1 calc R . .
C44 C 1.17280(19) 0.06861(18) 1.12936(14) 0.0455(6) Uani 1 1 d U . .
H44 H 1.2206 0.0386 1.1666 0.055 Uiso 1 1 calc R . .
C45 C 1.18389(17) 0.12560(16) 1.06197(14) 0.0397(5) Uani 1 1 d U . .
H45 H 1.2389 0.1350 1.0532 0.048 Uiso 1 1 calc R . .
C46 C 1.11412(16) 0.16840(15) 1.00788(13) 0.0345(5) Uani 1 1 d U . .
H46 H 1.1216 0.2070 0.9617 0.041 Uiso 1 1 calc R . .
C51 C 0.84712(14) 0.18805(13) 0.97936(11) 0.0266(4) Uani 1 1 d U . .
C52 C 0.78040(18) 0.24542(17) 1.01312(14) 0.0426(6) Uani 1 1 d U . .
H52 H 0.7885 0.2951 1.0192 0.051 Uiso 1 1 calc R . .
C53 C 0.70292(19) 0.23069(18) 1.03774(16) 0.0490(7) Uani 1 1 d U . .
H53 H 0.6581 0.2699 1.0610 0.059 Uiso 1 1 calc R . .
C54 C 0.69032(17) 0.15926(17) 1.02874(15) 0.0435(6) Uani 1 1 d U . .
H54 H 0.6371 0.1489 1.0461 0.052 Uiso 1 1 calc R . .
C55 C 0.75525(17) 0.10257(17) 0.99438(17) 0.0460(6) Uani 1 1 d U . .
H55 H 0.7463 0.0535 0.9878 0.055 Uiso 1 1 calc R . .
C56 C 0.83352(15) 0.11707(15) 0.96939(14) 0.0362(5) Uani 1 1 d U . .
H56 H 0.8777 0.0782 0.9455 0.043 Uiso 1 1 calc R . .
C61 C 0.98790(14) 0.15919(12) 0.87262(11) 0.0256(4) Uani 1 1 d U . .
C62 C 1.07171(16) 0.09045(15) 0.87788(13) 0.0353(5) Uani 1 1 d U . .
H62 H 1.1100 0.0693 0.9214 0.042 Uiso 1 1 calc R . .
C63 C 1.09991(17) 0.05237(18) 0.81972(16) 0.0467(6) Uani 1 1 d U . .
H63 H 1.1570 0.0046 0.8239 0.056 Uiso 1 1 calc R . .
C64 C 1.04555(17) 0.08350(17) 0.75634(14) 0.0399(5) Uani 1 1 d U . .
H64 H 1.0650 0.0571 0.7167 0.048 Uiso 1 1 calc R . .
C65 C 0.96274(18) 0.15295(15) 0.74988(13) 0.0376(5) Uani 1 1 d U . .
H65 H 0.9260 0.1753 0.7053 0.045 Uiso 1 1 calc R . .
C66 C 0.93316(17) 0.19000(14) 0.80801(13) 0.0349(5) Uani 1 1 d U . .
H66 H 0.8753 0.2367 0.8040 0.042 Uiso 1 1 calc R . .
C71 C 0.83743(14) 0.43276(13) 0.78747(12) 0.0269(4) Uani 1 1 d U . .
C72 C 0.84106(18) 0.48333(17) 0.71376(14) 0.0416(5) Uani 1 1 d U . .
H72 H 0.8933 0.4962 0.6979 0.050 Uiso 1 1 calc R . .
C73 C 0.7677(2) 0.51419(19) 0.66453(16) 0.0527(7) Uani 1 1 d U . .
H73 H 0.7705 0.5475 0.6143 0.063 Uiso 1 1 calc R . .
C74 C 0.69152(19) 0.49780(18) 0.68652(17) 0.0507(7) Uani 1 1 d U . .
H74 H 0.6414 0.5205 0.6521 0.061 Uiso 1 1 calc R . .
C75 C 0.68726(17) 0.44866(18) 0.75817(18) 0.0500(7) Uani 1 1 d U . .
H75 H 0.6344 0.4365 0.7731 0.060 Uiso 1 1 calc R . .
C76 C 0.75935(16) 0.41627(16) 0.80935(15) 0.0381(5) Uani 1 1 d U . .
H76 H 0.7555 0.3829 0.8593 0.046 Uiso 1 1 calc R . .
C81 C 0.91469(13) 0.48027(12) 0.89439(11) 0.0223(4) Uani 1 1 d U . .
C82 C 0.92826(15) 0.55598(13) 0.85112(12) 0.0287(4) Uani 1 1 d U . .
H82 H 0.9481 0.5602 0.8013 0.034 Uiso 1 1 calc R . .
C83 C 0.91263(15) 0.62469(13) 0.88127(13) 0.0318(4) Uani 1 1 d U . .
H83 H 0.9223 0.6760 0.8521 0.038 Uiso 1 1 calc R . .
C84 C 0.88292(15) 0.61929(14) 0.95371(13) 0.0316(4) Uani 1 1 d U . .
H84 H 0.8720 0.6669 0.9739 0.038 Uiso 1 1 calc R . .
C85 C 0.86924(15) 0.54436(14) 0.99653(13) 0.0315(4) Uani 1 1 d U . .
H85 H 0.8485 0.5407 1.0460 0.038 Uiso 1 1 calc R . .
C86 C 0.88582(14) 0.47470(13) 0.96709(11) 0.0261(4) Uani 1 1 d U . .
H86 H 0.8774 0.4230 0.9968 0.031 Uiso 1 1 calc R . .
C91 C 1.03401(14) 0.36462(12) 0.81025(11) 0.0254(4) Uani 1 1 d U . .
C92 C 1.04712(16) 0.32851(16) 0.75069(13) 0.0367(5) Uani 1 1 d U . .
H92 H 0.9972 0.3263 0.7285 0.044 Uiso 1 1 calc R . .
C93 C 1.13360(18) 0.29567(18) 0.72390(16) 0.0467(6) Uani 1 1 d U . .
H93 H 1.1429 0.2699 0.6840 0.056 Uiso 1 1 calc R . .
C94 C 1.20553(17) 0.30033(17) 0.75502(16) 0.0454(6) Uani 1 1 d U . .
H94 H 1.2643 0.2783 0.7361 0.054 Uiso 1 1 calc R . .
C95 C 1.19319(16) 0.33683(15) 0.81355(15) 0.0390(5) Uani 1 1 d U . .
H95 H 1.2432 0.3400 0.8348 0.047 Uiso 1 1 calc R . .
C96 C 1.10757(15) 0.36880(14) 0.84114(13) 0.0304(4) Uani 1 1 d U . .
H96 H 1.0990 0.3938 0.8815 0.037 Uiso 1 1 calc R . .
C101 C 0.29032(13) 0.65882(13) 0.54684(12) 0.0265(4) Uani 1 1 d U . .
C102 C 0.20955(13) 0.72026(13) 0.56958(12) 0.0269(4) Uani 1 1 d U . .
H102 H 0.1541 0.7415 0.5419 0.032 Uiso 1 1 calc R . .
C103 C 0.21125(14) 0.74804(13) 0.62913(12) 0.0269(4) Uani 1 1 d U . .
H103 H 0.1577 0.7905 0.6415 0.032 Uiso 1 1 calc R . .
C104 C 0.29319(13) 0.71436(12) 0.67459(12) 0.0251(4) Uani 1 1 d U . .
C105 C 0.37385(13) 0.65141(13) 0.65247(12) 0.0269(4) Uani 1 1 d U . .
H105 H 0.4287 0.6280 0.6816 0.032 Uiso 1 1 calc R . .
C106 C 0.37274(14) 0.62542(13) 0.59175(12) 0.0280(4) Uani 1 1 d U . .
H106 H 0.4268 0.5846 0.5782 0.034 Uiso 1 1 calc R . .
C107 C 0.28958(14) 0.63395(14) 0.48392(12) 0.0299(4) Uani 1 1 d U . .
C108 C 0.20907(16) 0.66214(15) 0.43851(14) 0.0356(5) Uani 1 1 d U . .
C109 C 0.37016(15) 0.57971(16) 0.45513(13) 0.0352(5) Uani 1 1 d U . .
C110 C 0.29421(14) 0.74028(13) 0.73683(12) 0.0270(4) Uani 1 1 d U . .
C111 C 0.21468(15) 0.80499(14) 0.75778(13) 0.0318(5) Uani 1 1 d U . .
C112 C 0.37272(15) 0.70424(14) 0.78670(12) 0.0296(4) Uani 1 1 d U . .
N2 N 0.14734(16) 0.68299(16) 0.40027(13) 0.0516(6) Uani 1 1 d U . .
N3 N 0.43241(14) 0.53877(17) 0.42893(14) 0.0495(6) Uani 1 1 d U . .
N4 N 0.15177(15) 0.85608(14) 0.77428(13) 0.0436(5) Uani 1 1 d U . .
N5 N 0.43265(14) 0.67572(13) 0.82824(12) 0.0386(4) Uani 1 1 d U . .
C121 C 0.48225(13) 0.03401(12) 0.56264(11) 0.0216(4) Uani 1 1 d U . .
C122 C 0.41073(13) 0.05603(12) 0.50898(11) 0.0236(4) Uani 1 1 d U . .
H122 H 0.3509 0.0940 0.5157 0.028 Uiso 1 1 calc R . .
C123 C 0.57275(13) -0.02377(12) 0.55040(11) 0.0230(4) Uani 1 1 d U . .
H123 H 0.6211 -0.0391 0.5847 0.028 Uiso 1 1 calc R . .
C124 C 0.46379(14) 0.06585(13) 0.62401(11) 0.0258(4) Uani 1 1 d U . .
C125 C 0.53162(15) 0.04657(14) 0.67941(12) 0.0296(4) Uani 1 1 d U . .
C126 C 0.37342(16) 0.11979(14) 0.63721(12) 0.0325(5) Uani 1 1 d U . .
N6 N 0.58281(15) 0.03252(13) 0.72542(12) 0.0406(5) Uani 1 1 d U . .
N7 N 0.30076(15) 0.16177(15) 0.64830(13) 0.0489(6) Uani 1 1 d U . .
C201 C 0.6075(3) 0.2270(4) 0.7425(2) 0.0535(12) Uani 0.820(5) 1 d PDU A 1
H20A H 0.5887 0.1899 0.7209 0.064 Uiso 0.820(5) 1 calc PR A 1
H20B H 0.5756 0.2895 0.7130 0.064 Uiso 0.820(5) 1 calc PR A 1
Cl1 Cl 0.72242(9) 0.19878(16) 0.73376(12) 0.1039(6) Uani 0.820(5) 1 d PDU A 1
Cl2 Cl 0.57370(12) 0.21397(11) 0.83475(7) 0.0964(6) Uani 0.820(5) 1 d PD A 1
C20' C 0.614(2) 0.203(2) 0.7584(12) 0.074(8) Uiso 0.180(5) 1 d PDU A 2
H20A H 0.6332 0.1399 0.7625 0.089 Uiso 0.180(5) 1 calc PR A 2
H20B H 0.5523 0.2375 0.7358 0.089 Uiso 0.180(5) 1 calc PR A 2
Cl1' Cl 0.6924(8) 0.2472(8) 0.7129(5) 0.109(3) Uiso 0.180(5) 1 d PDU A 2
Cl2' Cl 0.6277(13) 0.2213(10) 0.8435(8) 0.195(6) Uiso 0.180(5) 1 d PD A 2
C202 C 0.5779(5) -0.0938(5) 1.1194(4) 0.158(3) Uiso 1 1 d . . .
H20C H 0.5176 -0.0460 1.1181 0.190 Uiso 1 1 calc R . .
H20D H 0.5817 -0.1440 1.1641 0.190 Uiso 1 1 calc R . .
Cl3 Cl 0.65956(13) -0.05608(11) 1.12937(10) 0.1474(6) Uani 1 1 d . . .
Cl4 Cl 0.58573(17) -0.12889(14) 1.03810(13) 0.1992(11) Uani 1 1 d . . .

loop_
_atom_site_aniso_label
_atom_site_aniso_U_11
_atom_site_aniso_U_22
_atom_site_aniso_U_33
_atom_site_aniso_U_23
_atom_site_aniso_U_13
_atom_site_aniso_U_12
Au 0.01586(3) 0.02084(4) 0.02262(4) -0.01161(3) -0.00005(2) -0.00303(2)
S1 0.0176(2) 0.0291(2) 0.0268(3) -0.01641(19) -0.00290(17) -0.00095(17)
S2 0.0176(2) 0.0259(2) 0.0265(3) -0.01538(18) -0.00276(17) -0.00171(17)
S3 0.01611(19) 0.0230(2) 0.0220(2) -0.01140(17) -0.00102(16) -0.00320(16)
S4 0.0160(2) 0.0291(2) 0.0270(3) -0.01639(19) -0.00275(17) -0.00018(17)
C1 0.0257(9) 0.0241(9) 0.0234(10) -0.0103(7) 0.0026(7) -0.0097(7)
C2 0.0321(10) 0.0286(9) 0.0197(10) -0.0078(7) 0.0048(7) -0.0182(8)
C3 0.0364(11) 0.0325(10) 0.0212(10) -0.0141(8) 0.0091(8) -0.0193(9)
C4 0.0306(10) 0.0263(9) 0.0270(11) -0.0133(8) 0.0112(8) -0.0137(8)
C4A 0.0241(9) 0.0203(8) 0.0230(10) -0.0080(7) 0.0085(7) -0.0108(7)
C4B 0.0222(9) 0.0187(8) 0.0266(10) -0.0080(7) 0.0083(7) -0.0103(7)
C5 0.0257(9) 0.0222(9) 0.0377(12) -0.0139(8) 0.0120(8) -0.0086(8)
C6 0.0191(9) 0.0201(9) 0.0488(14) -0.0131(8) 0.0058(8) -0.0038(7)
C7 0.0175(8) 0.0183(8) 0.0401(12) -0.0071(7) 0.0011(8) -0.0069(7)
C8 0.0187(8) 0.0191(8) 0.0318(11) -0.0101(7) 0.0009(7) -0.0053(7)
C8A 0.0174(8) 0.0159(8) 0.0270(10) -0.0081(7) 0.0044(7) -0.0054(6)
C9 0.0187(8) 0.0193(8) 0.0217(9) -0.0075(7) 0.0007(7) -0.0065(7)
C9A 0.0232(8) 0.0197(8) 0.0207(9) -0.0084(7) 0.0053(7) -0.0096(7)
C10 0.0180(8) 0.0214(8) 0.0215(9) -0.0080(7) -0.0013(7) -0.0061(7)
C11 0.0383(11) 0.0348(11) 0.0208(10) -0.0077(8) -0.0021(8) -0.0171(9)
C12 0.0491(14) 0.0560(15) 0.0260(12) -0.0152(11) -0.0025(10) -0.0231(12)
C13 0.0501(14) 0.0391(12) 0.0329(13) 0.0018(10) -0.0087(11) -0.0212(11)
C14 0.0326(11) 0.0399(12) 0.0305(12) -0.0107(9) -0.0023(9) -0.0135(9)
C15 0.0188(9) 0.0224(9) 0.0455(13) -0.0087(8) -0.0058(8) -0.0042(7)
C16 0.0639(18) 0.0317(13) 0.104(3) -0.0282(15) -0.0529(18) 0.0002(12)
C17 0.0721(19) 0.0495(15) 0.0420(16) -0.0019(12) -0.0150(13) -0.0355(15)
C18 0.0230(12) 0.112(3) 0.066(2) -0.0157(19) -0.0079(12) -0.0149(15)
C21 0.0171(8) 0.0200(8) 0.0224(9) -0.0080(7) 0.0024(6) -0.0076(7)
C22 0.0155(8) 0.0191(8) 0.0243(9) -0.0057(7) 0.0006(6) -0.0072(6)
C23 0.0159(8) 0.0239(9) 0.0304(11) -0.0108(7) 0.0034(7) -0.0049(7)
C24 0.0196(8) 0.0263(9) 0.0251(10) -0.0121(7) 0.0062(7) -0.0068(7)
C24A 0.0178(8) 0.0185(8) 0.0191(9) -0.0062(6) 0.0038(6) -0.0077(6)
C24B 0.0174(8) 0.0186(8) 0.0191(9) -0.0060(6) 0.0039(6) -0.0080(6)
C25 0.0218(8) 0.0223(9) 0.0216(9) -0.0094(7) 0.0053(7) -0.0080(7)
C26 0.0268(9) 0.0257(9) 0.0182(9) -0.0084(7) 0.0031(7) -0.0120(7)
C27 0.0229(8) 0.0213(8) 0.0179(9) -0.0039(7) -0.0004(7) -0.0096(7)
C28 0.0182(8) 0.0201(8) 0.0196(9) -0.0058(6) 0.0017(6) -0.0068(7)
C28A 0.0177(8) 0.0173(8) 0.0174(9) -0.0053(6) 0.0029(6) -0.0075(6)
C29 0.0159(7) 0.0171(7) 0.0176(9) -0.0060(6) 0.0008(6) -0.0061(6)
C29A 0.0163(7) 0.0160(7) 0.0201(9) -0.0057(6) 0.0033(6) -0.0072(6)
C30 0.0153(7) 0.0176(8) 0.0189(9) -0.0052(6) -0.0008(6) -0.0056(6)
C31 0.0187(8) 0.0229(9) 0.0275(10) -0.0065(7) -0.0020(7) -0.0072(7)
C32 0.0290(10) 0.0313(11) 0.0471(14) -0.0165(10) -0.0126(10) -0.0067(9)
C33 0.0197(9) 0.0257(9) 0.0311(11) -0.0033(8) -0.0029(7) -0.0062(7)
C34 0.0261(10) 0.0471(13) 0.0252(11) -0.0056(9) 0.0012(8) -0.0099(9)
C35 0.0260(9) 0.0276(9) 0.0188(9) -0.0048(7) -0.0027(7) -0.0099(8)
C36 0.0247(10) 0.0470(13) 0.0295(12) -0.0055(9) -0.0031(8) -0.0157(9)
C37 0.0364(11) 0.0403(12) 0.0264(11) -0.0121(9) -0.0076(9) -0.0112(10)
C38 0.0340(11) 0.0271(10) 0.0360(13) -0.0019(9) -0.0112(9) -0.0076(9)
P1 0.0330(3) 0.0201(2) 0.0201(2) -0.00817(18) 0.00402(19) -0.0105(2)
P2 0.0271(2) 0.0205(2) 0.0196(2) -0.00802(17) 0.00364(18) -0.00935(19)
N1 0.0414(10) 0.0214(8) 0.0254(9) -0.0101(6) 0.0087(7) -0.0122(7)
C41 0.0378(11) 0.0243(9) 0.0229(10) -0.0099(7) 0.0011(8) -0.0127(8)
C42 0.0500(14) 0.0450(13) 0.0226(11) -0.0081(9) 0.0008(9) -0.0252(11)
C43 0.0654(17) 0.0576(16) 0.0241(13) -0.0023(11) -0.0056(11) -0.0321(14)
C44 0.0538(15) 0.0520(15) 0.0311(13) -0.0082(11) -0.0113(11) -0.0212(12)
C45 0.0399(13) 0.0445(13) 0.0392(14) -0.0135(10) -0.0014(10) -0.0194(11)
C46 0.0425(12) 0.0333(11) 0.0291(12) -0.0057(9) 0.0005(9) -0.0184(10)
C51 0.0329(10) 0.0235(9) 0.0214(10) -0.0053(7) 0.0024(8) -0.0101(8)
C52 0.0547(15) 0.0392(13) 0.0410(14) -0.0225(11) 0.0203(12) -0.0211(12)
C53 0.0496(15) 0.0489(15) 0.0470(16) -0.0214(12) 0.0233(12) -0.0164(12)
C54 0.0321(12) 0.0491(14) 0.0444(15) -0.0088(11) 0.0057(10) -0.0149(11)
C55 0.0354(12) 0.0425(13) 0.0670(19) -0.0208(12) 0.0032(12) -0.0188(11)
C56 0.0309(11) 0.0286(11) 0.0514(15) -0.0170(10) 0.0046(10) -0.0105(9)
C61 0.0343(10) 0.0207(9) 0.0225(10) -0.0072(7) 0.0028(8) -0.0109(8)
C62 0.0362(12) 0.0366(12) 0.0315(12) -0.0167(9) -0.0003(9) -0.0071(9)
C63 0.0358(13) 0.0571(16) 0.0498(16) -0.0365(13) 0.0065(11) -0.0059(11)
C64 0.0472(14) 0.0511(14) 0.0337(13) -0.0279(11) 0.0143(10) -0.0225(11)
C65 0.0566(15) 0.0339(11) 0.0255(12) -0.0120(9) -0.0033(10) -0.0174(11)
C66 0.0456(13) 0.0240(10) 0.0323(12) -0.0129(8) -0.0068(10) -0.0055(9)
C71 0.0307(10) 0.0239(9) 0.0281(11) -0.0108(8) -0.0003(8) -0.0099(8)
C72 0.0452(14) 0.0456(14) 0.0343(13) -0.0049(10) -0.0073(10) -0.0211(11)
C73 0.0619(18) 0.0545(16) 0.0375(15) -0.0031(12) -0.0178(13) -0.0218(14)
C74 0.0478(15) 0.0456(14) 0.0598(18) -0.0173(13) -0.0228(13) -0.0127(12)
C75 0.0338(13) 0.0476(15) 0.074(2) -0.0224(14) -0.0053(12) -0.0164(11)
C76 0.0347(12) 0.0387(12) 0.0429(14) -0.0145(10) 0.0032(10) -0.0147(10)
C81 0.0240(9) 0.0197(8) 0.0225(10) -0.0073(7) 0.0005(7) -0.0069(7)
C82 0.0373(11) 0.0259(10) 0.0239(11) -0.0060(8) 0.0026(8) -0.0143(9)
C83 0.0394(12) 0.0227(9) 0.0348(12) -0.0063(8) -0.0025(9) -0.0143(9)
C84 0.0339(11) 0.0261(10) 0.0397(13) -0.0166(9) -0.0011(9) -0.0110(8)
C85 0.0374(11) 0.0342(11) 0.0306(12) -0.0185(9) 0.0083(9) -0.0165(9)
C86 0.0307(10) 0.0260(9) 0.0263(10) -0.0112(8) 0.0046(8) -0.0139(8)
C91 0.0303(10) 0.0231(9) 0.0233(10) -0.0079(7) 0.0054(8) -0.0109(8)
C92 0.0391(12) 0.0462(13) 0.0327(13) -0.0216(10) 0.0107(10) -0.0188(11)
C93 0.0492(15) 0.0551(16) 0.0467(16) -0.0319(13) 0.0236(12) -0.0231(13)
C94 0.0374(13) 0.0461(14) 0.0573(17) -0.0224(12) 0.0246(12) -0.0200(11)
C95 0.0308(11) 0.0359(12) 0.0531(15) -0.0125(10) 0.0079(10) -0.0174(10)
C96 0.0332(11) 0.0298(10) 0.0313(12) -0.0110(8) 0.0052(9) -0.0145(9)
C101 0.0249(9) 0.0242(9) 0.0312(11) -0.0088(8) 0.0073(8) -0.0110(8)
C102 0.0220(9) 0.0232(9) 0.0333(11) -0.0057(8) 0.0042(8) -0.0090(7)
C103 0.0247(9) 0.0200(9) 0.0339(11) -0.0069(8) 0.0068(8) -0.0083(7)
C104 0.0254(9) 0.0199(9) 0.0313(11) -0.0066(7) 0.0076(8) -0.0120(7)
C105 0.0224(9) 0.0238(9) 0.0350(12) -0.0093(8) 0.0043(8) -0.0094(7)
C106 0.0229(9) 0.0269(10) 0.0354(12) -0.0118(8) 0.0068(8) -0.0098(8)
C107 0.0293(10) 0.0297(10) 0.0305(11) -0.0089(8) 0.0040(8) -0.0117(8)
C108 0.0365(12) 0.0333(11) 0.0335(13) -0.0088(9) 0.0035(9) -0.0110(9)
C109 0.0323(11) 0.0462(13) 0.0351(13) -0.0207(10) 0.0033(9) -0.0171(10)
C110 0.0289(10) 0.0222(9) 0.0314(11) -0.0081(8) 0.0086(8) -0.0129(8)
C111 0.0370(11) 0.0283(10) 0.0324(12) -0.0106(8) 0.0092(9) -0.0152(9)
C112 0.0345(11) 0.0273(10) 0.0312(12) -0.0109(8) 0.0101(9) -0.0163(9)
N2 0.0465(13) 0.0533(14) 0.0443(14) -0.0081(11) -0.0110(10) -0.0102(11)
N3 0.0341(11) 0.0716(16) 0.0552(15) -0.0409(12) 0.0072(10) -0.0177(11)
N4 0.0442(12) 0.0376(11) 0.0470(13) -0.0190(9) 0.0124(10) -0.0109(9)
N5 0.0410(11) 0.0396(11) 0.0379(12) -0.0106(9) 0.0039(9) -0.0192(9)
C121 0.0235(9) 0.0194(8) 0.0228(10) -0.0059(7) 0.0051(7) -0.0100(7)
C122 0.0198(8) 0.0223(9) 0.0274(10) -0.0076(7) 0.0053(7) -0.0074(7)
C123 0.0205(8) 0.0221(9) 0.0264(10) -0.0060(7) 0.0028(7) -0.0093(7)
C124 0.0323(10) 0.0229(9) 0.0242(10) -0.0085(7) 0.0070(8) -0.0124(8)
C125 0.0395(12) 0.0269(10) 0.0255(11) -0.0101(8) 0.0061(9) -0.0151(9)
C126 0.0401(12) 0.0317(11) 0.0272(11) -0.0149(8) 0.0076(9) -0.0119(9)
N6 0.0543(13) 0.0385(11) 0.0334(11) -0.0096(8) -0.0005(9) -0.0226(10)
N7 0.0462(12) 0.0493(13) 0.0454(13) -0.0251(10) 0.0124(10) -0.0062(10)
C201 0.0368(18) 0.083(4) 0.038(2) -0.021(2) -0.0016(16) -0.018(2)
Cl1 0.0414(6) 0.1086(14) 0.1579(15) -0.0475(12) 0.0342(8) -0.0244(8)
Cl2 0.0915(11) 0.1435(13) 0.0497(7) -0.0438(7) 0.0215(6) -0.0328(9)
Cl3 0.1879(16) 0.1217(11) 0.1600(15) -0.0712(11) 0.0458(13) -0.0732(12)
Cl4 0.295(3) 0.2124(19) 0.219(2) -0.1592(17) 0.157(2) -0.189(2)

loop_
_atom_type_symbol
_atom_type_description
_atom_type_scat_dispersion_real
_atom_type_scat_dispersion_imag
_atom_type_scat_source
C C 0.0033 0.0016 'International Tables Vol C Tables 4.2.6.8 and 6.1.1.4'
H H 0.0000 0.0000 'International Tables Vol C Tables 4.2.6.8 and 6.1.1.4'
N N 0.0061 0.0033 'International Tables Vol C Tables 4.2.6.8 and 6.1.1.4'
P P 0.1023 0.0942 'International Tables Vol C Tables 4.2.6.8 and 6.1.1.4'
S S 0.1246 0.1234 'International Tables Vol C Tables 4.2.6.8 and 6.1.1.4'
Cl Cl 0.1484 0.1585 'International Tables Vol C Tables 4.2.6.8 and 6.1.1.4'
Au Au -2.0133 8.8022 'International Tables Vol C Tables 4.2.6.8 and 6.1.1.4'

loop_
_exptl_crystal_face_index_h
_exptl_crystal_face_index_k
_exptl_crystal_face_index_l
_exptl_crystal_face_perp_dist
0.00 0.00 -1.00 0.1800
0.00 0.00 1.00 0.1470
0.00 -1.00 0.00 0.0900
0.00 1.00 0.00 0.0900
-1.00 0.00 0.00 0.1080
1.00 0.00 0.00 0.0880

loop_
_geom_angle_atom_site_label_1
_geom_angle_atom_site_label_2
_geom_angle_atom_site_label_3
_geom_angle
_geom_angle_site_symmetry_1
S4 Au S2 105.331(17) .
S4 Au S1 178.828(17) .
S2 Au S1 74.347(17) .
S4 Au S3 74.155(16) .
S2 Au S3 178.969(18) .
S1 Au S3 106.185(17) .
C10 S1 Au 89.25(6) .
C10 S2 Au 89.72(6) .
C30 S3 Au 89.44(6) .
C30 S4 Au 89.71(6) .
C9A C1 C2 120.54(18) .
C3 C2 C1 118.42(19) .
C3 C2 C11 122.34(18) .
C1 C2 C11 119.17(18) .
C4 C3 C2 121.89(19) .
C4A C4 C3 119.19(18) .
C4 C4A C9A 120.26(19) .
C4 C4A C4B 131.36(17) .
C9A C4A C4B 108.37(16) .
C5 C4B C8A 120.34(19) .
C5 C4B C4A 130.94(18) .
C8A C4B C4A 108.70(16) .
C6 C5 C4B 119.24(19) .
C5 C6 C7 122.00(18) .
C8 C7 C6 118.05(19) .
C8 C7 C15 121.75(19) .
C6 C7 C15 120.14(17) .
C8A C8 C7 120.90(18) .
C8 C8A C4B 119.45(17) .
C8 C8A C9 132.26(17) .
C4B C8A C9 108.26(17) .
C10 C9 C9A 127.02(17) .
C10 C9 C8A 127.03(17) .
C9A C9 C8A 105.90(15) .
C1 C9A C4A 119.54(17) .
C1 C9A C9 131.72(17) .
C4A C9A C9 108.69(16) .
C9 C10 S2 127.30(14) .
C9 C10 S1 126.03(15) .
S2 C10 S1 106.67(10) .
C12 C11 C2 112.26(19) .
C12 C11 C14 108.95(18) .
C2 C11 C14 110.39(17) .
C12 C11 C13 108.09(19) .
C2 C11 C13 108.20(17) .
C14 C11 C13 108.88(19) .
C16 C15 C17 109.4(2) .
C16 C15 C18 108.1(2) .
C17 C15 C18 107.8(2) .
C16 C15 C7 111.55(18) .
C17 C15 C7 109.02(18) .
C18 C15 C7 110.9(2) .
C29A C21 C22 120.90(17) .
C23 C22 C21 118.48(17) .
C23 C22 C31 122.33(16) .
C21 C22 C31 119.15(17) .
C22 C23 C24 121.52(17) .
C24A C24 C23 119.53(17) .
C24 C24A C29A 119.91(17) .
C24 C24A C24B 131.36(17) .
C29A C24A C24B 108.71(15) .
C25 C24B C28A 120.17(17) .
C25 C24B C24A 131.33(16) .
C28A C24B C24A 108.48(15) .
C24B C25 C26 119.34(17) .
C25 C26 C27 121.57(18) .
C28 C27 C26 118.45(17) .
C28 C27 C35 118.91(16) .
C26 C27 C35 122.63(17) .
C27 C28 C28A 121.03(16) .
C28 C28A C24B 119.45(17) .
C28 C28A C29 132.20(16) .
C24B C28A C29 108.35(15) .
C30 C29 C28A 126.79(16) .
C30 C29 C29A 126.92(17) .
C28A C29 C29A 106.28(15) .
C21 C29A C24A 119.58(16) .
C21 C29A C29 132.16(17) .
C24A C29A C29 108.16(16) .
C29 C30 S4 126.27(14) .
C29 C30 S3 127.04(14) .
S4 C30 S3 106.69(9) .
C22 C31 C33 113.29(16) .
C22 C31 C34 108.64(16) .
C33 C31 C34 107.27(16) .
C22 C31 C32 109.90(16) .
C33 C31 C32 107.75(16) .
C34 C31 C32 109.94(18) .
C37 C35 C36 107.73(18) .
C37 C35 C27 112.25(16) .
C36 C35 C27 109.63(16) .
C37 C35 C38 108.74(17) .
C36 C35 C38 108.95(18) .
C27 C35 C38 109.46(16) .
N1 P1 C41 109.87(10) .
N1 P1 C61 115.72(9) .
C41 P1 C61 106.99(10) .
N1 P1 C51 108.74(9) .
C41 P1 C51 109.08(9) .
C61 P1 C51 106.23(10) .
N1 P2 C71 111.17(10) .
N1 P2 C91 114.27(9) .
C71 P2 C91 108.95(10) .
N1 P2 C81 106.48(9) .
C71 P2 C81 107.38(9) .
C91 P2 C81 108.31(9) .
P1 N1 P2 140.76(12) .
C42 C41 C46 119.2(2) .
C42 C41 P1 122.59(17) .
C46 C41 P1 118.16(16) .
C43 C42 C41 120.0(2) .
C44 C43 C42 120.5(2) .
C43 C44 C45 120.2(2) .
C46 C45 C44 119.4(2) .
C45 C46 C41 120.6(2) .
C56 C51 C52 119.0(2) .
C56 C51 P1 121.53(16) .
C52 C51 P1 119.41(16) .
C53 C52 C51 120.6(2) .
C54 C53 C52 120.1(2) .
C53 C54 C55 119.9(2) .
C54 C55 C56 120.3(2) .
C51 C56 C55 120.0(2) .
C62 C61 C66 119.12(19) .
C62 C61 P1 122.38(17) .
C66 C61 P1 118.50(16) .
C61 C62 C63 120.2(2) .
C64 C63 C62 120.1(2) .
C63 C64 C65 120.2(2) .
C64 C65 C66 120.1(2) .
C65 C66 C61 120.2(2) .
C76 C71 C72 119.0(2) .
C76 C71 P2 118.48(17) .
C72 C71 P2 122.48(17) .
C73 C72 C71 119.2(2) .
C74 C73 C72 121.4(3) .
C73 C74 C75 119.9(2) .
C74 C75 C76 120.6(2) .
C75 C76 C71 119.9(2) .
C86 C81 C82 119.72(18) .
C86 C81 P2 118.96(14) .
C82 C81 P2 121.24(15) .
C83 C82 C81 119.60(19) .
C82 C83 C84 120.55(19) .
C85 C84 C83 119.86(19) .
C84 C85 C86 120.0(2) .
C85 C86 C81 120.28(18) .
C96 C91 C92 119.35(19) .
C96 C91 P2 118.93(15) .
C92 C91 P2 121.18(16) .
C93 C92 C91 119.7(2) .
C94 C93 C92 120.2(2) .
C93 C94 C95 120.6(2) .
C94 C95 C96 119.6(2) .
C95 C96 C91 120.5(2) .
C107 C101 C102 121.2(2) .
C107 C101 C106 120.82(18) .
C102 C101 C106 117.94(19) .
C103 C102 C101 121.3(2) .
C102 C103 C104 121.02(18) .
C110 C104 C103 121.07(18) .
C110 C104 C105 121.3(2) .
C103 C104 C105 117.60(19) .
C106 C105 C104 121.4(2) .
C105 C106 C101 120.76(19) .
C101 C107 C108 123.5(2) .
C101 C107 C109 123.1(2) .
C108 C107 C109 113.4(2) .
N2 C108 C107 177.1(3) .
N3 C109 C107 176.8(3) .
C104 C110 C112 123.11(18) .
C104 C110 C111 121.5(2) .
C112 C110 C111 115.40(19) .
N4 C111 C110 179.9(3) .
N5 C112 C110 177.5(2) .
C124 C121 C122 120.60(17) .
C124 C121 C123 121.56(19) .
C122 C121 C123 117.83(17) .
C123 C122 C121 121.35(17) 2_656
C122 C123 C121 120.82(18) 2_656
C121 C124 C126 121.0(2) .
C121 C124 C125 123.45(18) .
C126 C124 C125 115.49(18) .
N6 C125 C124 177.2(2) .
N7 C126 C124 178.9(3) .
Cl1 C201 Cl2 113.6(2) .
Cl1' C20' Cl2' 94.0(11) .
Cl3 C202 Cl4 114.8(4) .

loop_
_geom_bond_atom_site_label_1
_geom_bond_atom_site_label_2
_geom_bond_distance
_geom_bond_site_symmetry_2
Au S4 2.3291(5) .
Au S2 2.3307(5) .
Au S1 2.3308(5) .
Au S3 2.3358(4) .
S1 C10 1.7652(18) .
S2 C10 1.7461(19) .
S3 C30 1.7540(19) .
S4 C30 1.7519(18) .
C1 C9A 1.397(3) .
C1 C2 1.404(3) .
C2 C3 1.396(3) .
C2 C11 1.531(3) .
C3 C4 1.393(3) .
C4 C4A 1.386(3) .
C4A C9A 1.413(2) .
C4A C4B 1.455(3) .
C4B C5 1.388(3) .
C4B C8A 1.412(3) .
C5 C6 1.383(3) .
C6 C7 1.405(3) .
C7 C8 1.403(3) .
C7 C15 1.529(3) .
C8 C8A 1.391(3) .
C8A C9 1.479(2) .
C9 C10 1.361(2) .
C9 C9A 1.470(3) .
C11 C12 1.527(3) .
C11 C14 1.540(3) .
C11 C13 1.541(3) .
C15 C16 1.504(3) .
C15 C17 1.516(3) .
C15 C18 1.528(3) .
C21 C29A 1.389(3) .
C21 C22 1.399(2) .
C22 C23 1.396(3) .
C22 C31 1.529(3) .
C23 C24 1.397(3) .
C24 C24A 1.383(2) .
C24A C29A 1.418(2) .
C24A C24B 1.458(3) .
C24B C25 1.384(3) .
C24B C28A 1.417(2) .
C25 C26 1.397(3) .
C26 C27 1.403(3) .
C27 C28 1.394(3) .
C27 C35 1.539(3) .
C28 C28A 1.395(2) .
C28A C29 1.476(2) .
C29 C30 1.360(2) .
C29 C29A 1.476(2) .
C31 C33 1.535(3) .
C31 C34 1.536(3) .
C31 C32 1.538(3) .
C35 C37 1.525(3) .
C35 C36 1.532(3) .
C35 C38 1.539(3) .
P1 N1 1.5803(17) .
P1 C41 1.798(2) .
P1 C61 1.800(2) .
P1 C51 1.801(2) .
P2 N1 1.5812(17) .
P2 C71 1.794(2) .
P2 C91 1.794(2) .
P2 C81 1.7972(19) .
C41 C42 1.392(3) .
C41 C46 1.396(3) .
C42 C43 1.384(4) .
C43 C44 1.376(4) .
C44 C45 1.392(3) .
C45 C46 1.384(3) .
C51 C56 1.385(3) .
C51 C52 1.396(3) .
C52 C53 1.379(4) .
C53 C54 1.377(4) .
C54 C55 1.384(4) .
C55 C56 1.390(3) .
C61 C62 1.386(3) .
C61 C66 1.393(3) .
C62 C63 1.388(3) .
C63 C64 1.370(4) .
C64 C65 1.379(3) .
C65 C66 1.380(3) .
C71 C76 1.392(3) .
C71 C72 1.403(3) .
C72 C73 1.383(4) .
C73 C74 1.363(4) .
C74 C75 1.366(4) .
C75 C76 1.387(4) .
C81 C86 1.387(3) .
C81 C82 1.398(3) .
C82 C83 1.384(3) .
C83 C84 1.387(3) .
C84 C85 1.385(3) .
C85 C86 1.387(3) .
C91 C96 1.391(3) .
C91 C92 1.393(3) .
C92 C93 1.391(3) .
C93 C94 1.374(4) .
C94 C95 1.381(4) .
C95 C96 1.384(3) .
C101 C107 1.369(3) .
C101 C102 1.442(3) .
C101 C106 1.444(3) .
C102 C103 1.342(3) .
C103 C104 1.442(3) .
C104 C110 1.368(3) .
C104 C105 1.448(3) .
C105 C106 1.342(3) .
C107 C108 1.438(3) .
C107 C109 1.439(3) .
C108 N2 1.143(3) .
C109 N3 1.143(3) .
C110 C112 1.441(3) .
C110 C111 1.443(3) .
C111 N4 1.140(3) .
C112 N5 1.138(3) .
C121 C124 1.377(3) .
C121 C122 1.446(3) .
C121 C123 1.448(3) .
C122 C123 1.347(3) 2_656
C123 C122 1.347(3) 2_656
C124 C126 1.430(3) .
C124 C125 1.437(3) .
C125 N6 1.145(3) .
C126 N7 1.146(3) .
C201 Cl1 1.720(4) .
C201 Cl2 1.740(4) .
C20' Cl1' 1.741(16) .
C20' Cl2' 1.753(16) .
C202 Cl3 1.716(7) .
C202 Cl4 1.773(7) .
